data_4317610
loop_
_publ_author_name
'Roger G. Harrison'
'O. Danny Fox'
'Mark O. Meng'
'N. Kent Dalley'
'Leonard J. Barbour'

_publ_section_title
;
 Cation Control of Pore and Channel Size in Cage-Based Metal-Organic
 Porous Materials
;
_journal_name_full 'Inorganic Chemistry'
_journal_page_first 838
_journal_page_last 843
_journal_paper_doi 10.1021/ic011135o
_journal_volume 41
_journal_year 2002
_chemical_formula_sum 'C112 H188.8 Co4.8 N8 O90.4 Sr3.2'
_chemical_formula_weight 3657.16
_chemical_name_systematic
;
   ?
;
_space_group_IT_number 88
_symmetry_cell_setting tetragonal
_symmetry_space_group_name_Hall '-I 4ad'
_symmetry_space_group_name_H-M 'I 41/a :2'
_atom_sites_solution_hydrogens geom
_atom_sites_solution_primary direct
_atom_sites_solution_secondary difmap
_audit_creation_method SHELXL-97
_cell_angle_alpha 90.00
_cell_angle_beta 90.00
_cell_angle_gamma 90.00
_cell_formula_units_Z 4
_cell_length_a 19.9109(15)
_cell_length_b 19.9109(15)
_cell_length_c 54.257(9)
_cell_measurement_temperature 293(2)
_cell_volume 21510(4)
_computing_structure_refinement 'SHELXL-97 (Sheldrick, 1997)'
_computing_structure_solution 'SHELXS-97 (Sheldrick, 1990)'
_diffrn_ambient_temperature 293(2)
_diffrn_measured_fraction_theta_full 0.997
_diffrn_measured_fraction_theta_max 0.997
_diffrn_radiation_monochromator graphite
_diffrn_radiation_source 'fine-focus sealed tube'
_diffrn_radiation_type MoK\a
_diffrn_radiation_wavelength 0.71073
_diffrn_reflns_av_R_equivalents 0.0913
_diffrn_reflns_av_sigmaI/netI 0.1198
_diffrn_reflns_limit_h_max 0
_diffrn_reflns_limit_h_min -19
_diffrn_reflns_limit_k_max 19
_diffrn_reflns_limit_k_min -19
_diffrn_reflns_limit_l_max 53
_diffrn_reflns_limit_l_min 0
_diffrn_reflns_number 11165
_diffrn_reflns_theta_full 20.73
_diffrn_reflns_theta_max 20.73
_diffrn_reflns_theta_min 2.05
_exptl_absorpt_coefficient_mu 1.227
_exptl_crystal_density_diffrn 1.129
_exptl_crystal_density_method 'not measured'
_exptl_crystal_F_000 7565
_refine_diff_density_max 0.660
_refine_diff_density_min -0.366
_refine_diff_density_rms 0.112
_refine_ls_extinction_method none
_refine_ls_goodness_of_fit_ref 1.063
_refine_ls_hydrogen_treatment mixed
_refine_ls_matrix_type full
_refine_ls_number_parameters 550
_refine_ls_number_reflns 5547
_refine_ls_number_restraints 0
_refine_ls_restrained_S_all 1.063
_refine_ls_R_factor_all 0.1651
_refine_ls_R_factor_gt 0.0878
_refine_ls_shift/su_max 0.011
_refine_ls_shift/su_mean 0.001
_refine_ls_structure_factor_coef Fsqd
_refine_ls_weighting_details 'calc w=1/[\s^2^(Fo^2^)+(0.1885P)^2^+1.2029P] where P=(Fo^2^+2Fc^2^)/3'
_refine_ls_weighting_scheme calc
_refine_ls_wR_factor_gt 0.2500
_refine_ls_wR_factor_ref 0.3075
_reflns_number_gt 2977
_reflns_number_total 5547
_reflns_threshold_expression >2sigma(I)
_cod_data_source_file ic011135o_2.cif
_cod_data_source_block for_Sr4Co412
_cod_original_sg_symbol_H-M 'I 41/a'
_cod_original_formula_sum 'C112 H188.80 Co4.80 N8 O90.40 Sr3.20'
_cod_database_code 4317610

loop_
_symmetry_equiv_pos_as_xyz
'x, y, z'
'-x+1/2, -y, z+1/2'
'-y+3/4, x+1/4, z+1/4'
'y+3/4, -x+3/4, z+3/4'
'x+1/2, y+1/2, z+1/2'
'-x+1, -y+1/2, z+1'
'-y+5/4, x+3/4, z+3/4'
'y+5/4, -x+5/4, z+5/4'
'-x, -y, -z'
'x-1/2, y, -z-1/2'
'y-3/4, -x-1/4, -z-1/4'
'-y-3/4, x-3/4, -z-3/4'
'-x+1/2, -y+1/2, -z+1/2'
'x, y+1/2, -z'
'y-1/4, -x+1/4, -z+1/4'
'-y-1/4, x-1/4, -z-1/4'

loop_
_atom_site_label
_atom_site_type_symbol
_atom_site_fract_x
_atom_site_fract_y
_atom_site_fract_z
_atom_site_U_iso_or_equiv
_atom_site_adp_type
_atom_site_occupancy
_atom_site_symmetry_multiplicity
_atom_site_calc_flag
_atom_site_refinement_flags
_atom_site_disorder_assembly
_atom_site_disorder_group
Co Co 0.33970(7) 0.40058(8) 0.12512(3) 0.0450(6) Uani 1 1 d . . .
Co2 Co 0.5216(6) 0.4481(8) 0.1283(3) 0.097(4) Uani 0.20 1 d P . .
Sr Sr 0.55441(8) 0.41655(9) 0.15159(4) 0.0696(7) Uani 0.80 1 d P . .
C1 C 0.1691(6) 0.1851(6) 0.2565(2) 0.058(4) Uani 1 1 d . . .
H1A H 0.2029 0.2147 0.2629 0.087 Uiso 1 1 calc R . .
H1B H 0.1765 0.1405 0.2627 0.087 Uiso 1 1 calc R . .
H1C H 0.1256 0.2005 0.2617 0.087 Uiso 1 1 calc R . .
C2 C 0.1725(5) 0.1846(5) 0.2283(2) 0.036(3) Uani 1 1 d . . .
H2A H 0.2171 0.1676 0.2239 0.043 Uiso 1 1 calc R . .
C3 C 0.1205(5) 0.1378(5) 0.2159(2) 0.036(3) Uani 1 1 d . . .
C4 C 0.0558(5) 0.1315(5) 0.2256(2) 0.038(3) Uani 1 1 d . . .
H4A H 0.0453 0.1528 0.2404 0.045 Uiso 1 1 calc R . .
C5 C 0.0066(6) 0.0938(5) 0.2136(2) 0.041(3) Uani 1 1 d . . .
C6 C 0.0237(6) 0.0641(6) 0.1913(2) 0.045(3) Uani 1 1 d . . .
C7 C 0.0889(6) 0.0668(5) 0.1814(2) 0.040(3) Uani 1 1 d . . .
C8 C 0.1359(5) 0.1057(5) 0.1940(2) 0.036(3) Uani 1 1 d . . .
O1 O 0.2011(4) 0.1090(4) 0.18461(15) 0.047(2) Uani 1 1 d . . .
C9 C 0.2172(6) 0.1681(6) 0.1707(2) 0.050(3) Uani 1 1 d . . .
H9A H 0.2492 0.1562 0.1580 0.060 Uiso 1 1 calc R . .
H9B H 0.1768 0.1842 0.1627 0.060 Uiso 1 1 calc R . .
O2 O 0.2443(3) 0.2203(4) 0.18499(14) 0.042(2) Uani 1 1 d . . .
C11 C 0.0654(7) 0.4179(7) 0.2521(3) 0.069(4) Uani 1 1 d . . .
H11A H 0.0347 0.4517 0.2577 0.103 Uiso 1 1 calc R . .
H11B H 0.1101 0.4291 0.2573 0.103 Uiso 1 1 calc R . .
H11C H 0.0530 0.3752 0.2589 0.103 Uiso 1 1 calc R . .
C12 C 0.0631(5) 0.4141(6) 0.2244(2) 0.044(3) Uani 1 1 d . . .
H12A H 0.0801 0.4573 0.2184 0.052 Uiso 1 1 calc R . .
C13 C 0.1100(5) 0.3610(6) 0.2144(2) 0.036(3) Uani 1 1 d . . .
C14 C 0.1217(5) 0.3013(5) 0.2259(2) 0.035(3) Uani 1 1 d . . .
H14A H 0.0998 0.2928 0.2407 0.042 Uiso 1 1 calc R . .
C15 C 0.1651(5) 0.2518(6) 0.2164(2) 0.035(3) Uani 1 1 d . . .
C16 C 0.1986(5) 0.2671(6) 0.1948(2) 0.038(3) Uani 1 1 d . . .
C17 C 0.1908(5) 0.3271(6) 0.1819(2) 0.039(3) Uani 1 1 d . . .
C18 C 0.1436(5) 0.3719(6) 0.1919(2) 0.043(3) Uani 1 1 d . . .
O11 O 0.1340(4) 0.4320(4) 0.17895(16) 0.054(2) Uani 1 1 d . . .
C19 C 0.0730(6) 0.4389(7) 0.1658(2) 0.053(4) Uani 1 1 d . . .
H19A H 0.0821 0.4618 0.1504 0.063 Uiso 1 1 calc R . .
H19B H 0.0562 0.3944 0.1619 0.063 Uiso 1 1 calc R . .
O12 O 0.0232(4) 0.4739(4) 0.17844(15) 0.049(2) Uani 1 1 d . . .
C21 C 0.1063(6) 0.0301(6) 0.1578(2) 0.046(3) Uani 1 1 d . . .
H21A H 0.0670 0.0302 0.1472 0.055 Uiso 1 1 calc R . .
H21B H 0.1412 0.0551 0.1494 0.055 Uiso 1 1 calc R . .
N21 N 0.1294(5) -0.0407(5) 0.16068(18) 0.045(3) Uani 1 1 d . . .
C22 C 0.0776(6) -0.0853(6) 0.1707(2) 0.052(3) Uani 1 1 d . . .
H22A H 0.0552 -0.0631 0.1843 0.063 Uiso 1 1 calc R . .
H22B H 0.0987 -0.1257 0.1770 0.063 Uiso 1 1 calc R . .
C23 C 0.0275(8) -0.1041(6) 0.1519(3) 0.060(4) Uani 1 1 d . . .
O21 O 0.0483(4) -0.1023(4) 0.12921(18) 0.059(2) Uani 1 1 d . . .
O22 O -0.0311(5) -0.1212(5) 0.15798(19) 0.082(3) Uani 1 1 d . . .
C24 C 0.1931(6) -0.0470(6) 0.1747(3) 0.061(4) Uani 1 1 d . . .
H24A H 0.1839 -0.0463 0.1922 0.073 Uiso 1 1 calc R . .
H24B H 0.2225 -0.0097 0.1708 0.073 Uiso 1 1 calc R . .
C25 C 0.2267(7) -0.1130(7) 0.1677(3) 0.067(4) Uani 1 1 d . . .
O23 O 0.2079(5) -0.1447(4) 0.14965(18) 0.064(3) Uani 1 1 d . . .
O24 O 0.2723(6) -0.1324(5) 0.1823(2) 0.111(4) Uani 1 1 d . . .
C31 C 0.2279(5) 0.3418(6) 0.1584(2) 0.040(3) Uani 1 1 d . . .
H31A H 0.2372 0.2995 0.1502 0.047 Uiso 1 1 calc R . .
H31B H 0.1986 0.3676 0.1477 0.047 Uiso 1 1 calc R . .
N31 N 0.2922(4) 0.3789(5) 0.16122(17) 0.042(3) Uani 1 1 d . . .
C32 C 0.2836(6) 0.4486(6) 0.1711(2) 0.052(4) Uani 1 1 d . . .
H32A H 0.3264 0.4652 0.1772 0.063 Uiso 1 1 calc R . .
H32B H 0.2523 0.4480 0.1848 0.063 Uiso 1 1 calc R . .
C33 C 0.2576(6) 0.4946(7) 0.1512(3) 0.053(4) Uani 1 1 d . . .
O31 O 0.2731(4) 0.4803(4) 0.1294(2) 0.065(3) Uani 1 1 d . . .
O32 O 0.2288(5) 0.5467(5) 0.1578(2) 0.085(3) Uani 1 1 d . . .
C34 C 0.3438(5) 0.3422(6) 0.1752(2) 0.043(3) Uani 1 1 d . . .
H34A H 0.3419 0.2949 0.1711 0.052 Uiso 1 1 calc R . .
H34B H 0.3350 0.3467 0.1927 0.052 Uiso 1 1 calc R . .
C35 C 0.4136(6) 0.3695(7) 0.1694(3) 0.051(3) Uani 1 1 d . . .
O33 O 0.4606(4) 0.3560(5) 0.18297(17) 0.072(3) Uani 1 1 d . . .
O34 O 0.4194(4) 0.4035(4) 0.14966(17) 0.058(2) Uani 1 1 d . . .
O41 O 0.6587(5) 0.3826(6) 0.1255(2) 0.069(3) Uani 0.80 1 d P . .
O42 O 0.5613(8) 0.2882(6) 0.1489(3) 0.115(6) Uani 0.80 1 d P . .
O43 O 0.6260(8) 0.3794(16) 0.1887(3) 0.263(17) Uani 0.80 1 d P . .
O44 O 0.5191(8) 0.5074(9) 0.1830(3) 0.146(7) Uani 0.80 1 d P . .
O45 O 0.6420(6) 0.5165(8) 0.1467(3) 0.129(7) Uani 0.80 1 d P . .
O46 O 0.5078(11) 0.5023(14) 0.1202(5) 0.232(15) Uani 0.80 1 d P . .
O47 O 0.5113(10) 0.3616(14) 0.1060(5) 0.215(11) Uani 0.80 1 d P . .
O51 O 0.5000 0.2500 0.2142(3) 0.171(10) Uani 1 2 d S . .
O52 O 0.3537(16) -0.0418(17) 0.2099(5) 0.172(14) Uani 0.50 1 d P . .
O53 O 0.0000 0.2500 0.1783(8) 0.292(18) Uani 1 2 d S . .
O54 O 0.1289(15) 0.5930(14) 0.1949(5) 0.127(9) Uani 0.50 1 d P . .
O55 O 0.0854(18) 0.272(4) 0.1280(9) 0.37(4) Uani 0.50 1 d P . .
O56 O 0.5919(14) 0.566(2) 0.0841(8) 0.223(19) Uani 0.50 1 d P . .
O57 O 0.039(4) 0.235(4) 0.1488(16) 0.20(3) Uiso 0.25 1 d P . .
O58 O -0.069(2) -0.123(3) 0.2056(8) 0.25(2) Uani 0.50 1 d P . .
O59 O 0.391(4) 0.508(4) 0.2247(15) 0.20(3) Uiso 0.25 1 d P . .
O60 O 0.197(4) 0.554(4) 0.2112(13) 0.19(3) Uiso 0.25 1 d P . .
O61 O 0.604(3) 0.652(3) 0.1537(10) 0.14(2) Uiso 0.25 1 d P . .
O62 O 0.276(3) 0.506(3) 0.2467(11) 0.17(2) Uiso 0.25 1 d P . .
O63 O 0.372(3) 0.535(3) 0.2529(13) 0.17(3) Uiso 0.25 1 d P . .

loop_
_atom_site_aniso_label
_atom_site_aniso_U_11
_atom_site_aniso_U_22
_atom_site_aniso_U_33
_atom_site_aniso_U_23
_atom_site_aniso_U_13
_atom_site_aniso_U_12
Co 0.0340(10) 0.0480(11) 0.0529(12) 0.0079(9) -0.0004(8) -0.0045(8)
Co2 0.062(8) 0.133(12) 0.096(11) 0.000(9) 0.006(7) -0.042(8)
Sr 0.0362(10) 0.0757(13) 0.0967(17) -0.0179(11) 0.0103(10) -0.0047(9)
C1 0.070(9) 0.067(9) 0.036(9) 0.005(7) -0.018(7) -0.022(7)
C2 0.024(6) 0.043(7) 0.042(8) 0.002(6) -0.007(5) 0.000(5)
C3 0.034(7) 0.038(7) 0.035(8) 0.012(6) -0.009(6) -0.003(5)
C4 0.042(8) 0.038(7) 0.033(8) -0.003(6) -0.005(6) 0.000(6)
C5 0.043(8) 0.030(7) 0.048(9) 0.004(6) -0.009(7) -0.003(6)
C6 0.042(8) 0.040(7) 0.053(9) 0.000(7) -0.015(7) -0.004(6)
C7 0.039(8) 0.038(7) 0.043(8) 0.003(6) -0.006(6) 0.000(6)
C8 0.039(8) 0.032(7) 0.036(8) -0.004(6) -0.004(6) 0.012(6)
O1 0.039(5) 0.044(5) 0.057(6) 0.002(4) 0.007(4) 0.004(4)
C9 0.043(8) 0.052(9) 0.056(9) -0.002(8) 0.010(7) 0.007(7)
O2 0.033(4) 0.050(5) 0.045(5) -0.004(4) -0.001(4) -0.011(4)
C11 0.071(10) 0.072(10) 0.064(11) -0.012(8) -0.001(8) -0.001(8)
C12 0.033(7) 0.045(8) 0.053(9) 0.000(6) -0.003(6) -0.011(6)
C13 0.026(7) 0.039(8) 0.043(8) -0.005(6) -0.004(6) -0.006(6)
C14 0.027(7) 0.042(8) 0.037(8) 0.005(6) -0.004(5) -0.010(6)
C15 0.028(6) 0.051(8) 0.026(8) -0.002(6) -0.008(6) -0.002(6)
C16 0.028(7) 0.046(8) 0.039(8) -0.011(7) -0.003(6) 0.001(6)
C17 0.031(7) 0.045(8) 0.040(8) 0.006(6) -0.010(6) -0.008(6)
C18 0.031(7) 0.038(8) 0.060(9) 0.012(7) -0.010(7) -0.008(6)
O11 0.036(5) 0.063(6) 0.062(6) 0.020(5) 0.012(4) -0.003(4)
C19 0.050(9) 0.066(9) 0.042(9) 0.019(7) 0.000(7) 0.003(7)
O12 0.040(5) 0.045(5) 0.063(6) 0.016(4) 0.019(4) 0.003(4)
C21 0.043(7) 0.045(8) 0.049(9) 0.005(7) -0.004(6) 0.005(6)
N21 0.044(6) 0.041(6) 0.050(7) 0.009(5) -0.007(5) 0.007(5)
C22 0.050(8) 0.050(8) 0.057(9) 0.012(7) -0.003(7) 0.003(7)
C23 0.061(10) 0.036(8) 0.082(13) -0.009(8) -0.012(10) 0.001(7)
O21 0.061(6) 0.062(6) 0.053(7) -0.008(5) -0.005(5) -0.011(5)
O22 0.067(7) 0.088(8) 0.093(8) -0.012(6) 0.011(6) -0.035(6)
C24 0.058(9) 0.054(9) 0.070(10) -0.005(7) -0.023(8) 0.005(7)
C25 0.052(9) 0.054(10) 0.094(13) 0.015(9) -0.024(9) 0.021(8)
O23 0.074(7) 0.048(6) 0.070(7) -0.015(5) -0.021(5) 0.013(5)
O24 0.118(10) 0.086(8) 0.128(11) -0.014(7) -0.061(9) 0.045(7)
C31 0.025(6) 0.044(7) 0.050(9) 0.006(6) 0.006(6) -0.005(6)
N31 0.024(5) 0.049(6) 0.053(7) 0.003(5) -0.002(5) 0.001(5)
C32 0.031(7) 0.062(9) 0.064(10) -0.014(8) 0.019(6) -0.011(6)
C33 0.044(8) 0.043(9) 0.073(12) 0.003(8) 0.009(8) -0.006(7)
O31 0.069(6) 0.047(6) 0.080(8) 0.017(5) 0.005(6) 0.012(5)
O32 0.072(7) 0.057(7) 0.125(10) 0.000(6) 0.025(6) 0.016(6)
C34 0.038(7) 0.065(8) 0.027(7) 0.008(6) -0.007(6) -0.001(6)
C35 0.040(9) 0.062(9) 0.051(10) -0.009(8) 0.002(8) -0.007(7)
O33 0.042(6) 0.103(8) 0.070(7) 0.013(6) -0.024(5) -0.001(5)
O34 0.032(5) 0.078(6) 0.063(7) 0.006(5) 0.003(4) -0.019(4)
O41 0.053(7) 0.090(9) 0.063(8) -0.008(7) 0.015(6) -0.011(6)
O42 0.137(13) 0.051(8) 0.157(14) 0.002(8) 0.089(11) 0.004(8)
O43 0.100(13) 0.64(5) 0.053(11) -0.065(19) -0.017(10) 0.16(2)
O44 0.125(14) 0.172(17) 0.141(16) -0.065(13) 0.058(11) -0.034(12)
O45 0.065(9) 0.143(13) 0.179(16) -0.092(12) 0.067(9) -0.065(9)
O46 0.147(18) 0.27(3) 0.28(3) 0.17(2) -0.155(19) -0.146(19)
O47 0.111(15) 0.26(3) 0.27(3) 0.03(2) 0.007(17) 0.059(17)
O51 0.30(3) 0.145(17) 0.073(13) 0.000 0.000 0.123(19)
O52 0.21(3) 0.24(3) 0.068(18) -0.003(18) -0.080(19) -0.13(3)
O53 0.29(4) 0.31(4) 0.28(5) 0.000 0.000 0.06(3)
O54 0.13(2) 0.14(2) 0.11(2) -0.030(17) 0.003(18) 0.016(18)
O55 0.12(3) 0.73(9) 0.27(5) -0.38(6) 0.11(3) -0.17(5)
O56 0.09(2) 0.26(4) 0.32(5) 0.10(4) -0.02(3) 0.05(2)
O58 0.16(3) 0.37(6) 0.20(4) 0.10(4) 0.02(3) -0.01(4)

loop_
_atom_type_symbol
_atom_type_description
_atom_type_scat_dispersion_real
_atom_type_scat_dispersion_imag
_atom_type_scat_source
C C 0.0033 0.0016 'International Tables Vol C Tables 4.2.6.8 and 6.1.1.4'
H H 0.0000 0.0000 'International Tables Vol C Tables 4.2.6.8 and 6.1.1.4'
N N 0.0061 0.0033 'International Tables Vol C Tables 4.2.6.8 and 6.1.1.4'
O O 0.0106 0.0060 'International Tables Vol C Tables 4.2.6.8 and 6.1.1.4'
Co Co 0.3494 0.9721 'International Tables Vol C Tables 4.2.6.8 and 6.1.1.4'
Sr Sr -1.5307 3.2498 'International Tables Vol C Tables 4.2.6.8 and 6.1.1.4'

loop_
_geom_angle_atom_site_label_1
_geom_angle_atom_site_label_2
_geom_angle_atom_site_label_3
_geom_angle
_geom_angle_site_symmetry_1
_geom_angle_site_symmetry_3
_geom_angle_publ_flag
O21 Co O34 90.4(3) 12_666 . ?
O21 Co O23 113.9(4) 12_666 12_666 ?
O34 Co O23 89.8(4) . 12_666 ?
O21 Co O31 147.4(4) 12_666 . ?
O34 Co O31 113.2(4) . . ?
O23 Co O31 89.4(4) 12_666 . ?
O21 Co N21 76.5(4) 12_666 12_666 ?
O34 Co N21 155.0(3) . 12_666 ?
O23 Co N21 76.6(3) 12_666 12_666 ?
O31 Co N21 87.9(4) . 12_666 ?
O21 Co N31 87.7(4) 12_666 . ?
O34 Co N31 76.4(3) . . ?
O23 Co N31 154.7(4) 12_666 . ?
O31 Co N31 77.2(4) . . ?
N21 Co N31 123.4(3) 12_666 . ?
O46 Co2 Sr 139.3(17) . . ?
O46 Co2 O47 120.1(18) . . ?
Sr Co2 O47 100.2(11) . . ?
Co2 Sr O42 112.2(7) . . ?
Co2 Sr O43 169.7(8) . . ?
O42 Sr O43 74.3(8) . . ?
Co2 Sr O46 17.6(8) . . ?
O42 Sr O46 129.8(7) . . ?
O43 Sr O46 154.6(9) . . ?
Co2 Sr O44 98.0(7) . . ?
O42 Sr O44 138.7(5) . . ?
O43 Sr O44 80.6(7) . . ?
O46 Sr O44 82.8(9) . . ?
Co2 Sr O41 89.9(6) . . ?
O42 Sr O41 70.5(4) . . ?
O43 Sr O41 84.8(4) . . ?
O46 Sr O41 95.7(7) . . ?
O44 Sr O41 139.3(4) . . ?
Co2 Sr O45 83.8(6) . . ?
O42 Sr O45 134.9(5) . . ?
O43 Sr O45 85.9(8) . . ?
O46 Sr O45 71.1(6) . . ?
O44 Sr O45 73.7(4) . . ?
O41 Sr O45 67.5(4) . . ?
Co2 Sr O34 65.8(5) . . ?
O42 Sr O34 87.4(4) . . ?
O43 Sr O34 123.6(6) . . ?
O46 Sr O34 71.4(5) . . ?
O44 Sr O34 79.8(4) . . ?
O41 Sr O34 138.4(3) . . ?
O45 Sr O34 136.1(4) . . ?
Co2 Sr O33 112.8(4) . . ?
O42 Sr O33 69.0(3) . . ?
O43 Sr O33 76.7(6) . . ?
O46 Sr O33 116.4(6) . . ?
O44 Sr O33 73.7(4) . . ?
O41 Sr O33 138.7(3) . . ?
O45 Sr O33 145.1(4) . . ?
O34 Sr O33 47.0(3) . . ?
Co2 Sr O47 47.2(7) . . ?
O42 Sr O47 65.2(6) . . ?
O43 Sr O47 137.6(8) . . ?
O46 Sr O47 64.7(8) . . ?
O44 Sr O47 139.7(6) . . ?
O41 Sr O47 70.6(5) . . ?
O45 Sr O47 113.6(6) . . ?
O34 Sr O47 68.2(5) . . ?
O33 Sr O47 99.3(5) . . ?
Co2 Sr C35 89.7(5) . . ?
O42 Sr C35 76.5(4) . . ?
O43 Sr C35 99.8(6) . . ?
O46 Sr C35 94.6(5) . . ?
O44 Sr C35 76.2(4) . . ?
O41 Sr C35 144.1(3) . . ?
O45 Sr C35 147.9(4) . . ?
O34 Sr C35 24.0(3) . . ?
O33 Sr C35 23.1(3) . . ?
O47 Sr C35 83.2(5) . . ?
C15 C2 C1 114.9(10) . . ?
C15 C2 C3 106.5(8) . . ?
C1 C2 C3 114.2(9) . . ?
C8 C3 C4 119.1(10) . . ?
C8 C3 C2 120.3(10) . . ?
C4 C3 C2 120.4(10) . . ?
C5 C4 C3 121.3(11) . . ?
C6 C5 C4 117.7(11) . . ?
C6 C5 C12 121.1(10) . 6_454 ?
C4 C5 C12 121.2(11) . 6_454 ?
C5 C6 O12 120.4(11) . 6_454 ?
C5 C6 C7 123.0(11) . . ?
O12 C6 C7 116.5(11) 6_454 . ?
C8 C7 C6 116.7(11) . . ?
C8 C7 C21 122.1(10) . . ?
C6 C7 C21 121.2(11) . . ?
C3 C8 C7 122.1(11) . . ?
C3 C8 O1 119.9(10) . . ?
C7 C8 O1 117.9(10) . . ?
C8 O1 C9 116.0(8) . . ?
O2 C9 O1 113.8(10) . . ?
C9 O2 C16 116.7(8) . . ?
C11 C12 C13 112.1(10) . . ?
C11 C12 C5 114.9(10) . 6_454 ?
C13 C12 C5 110.7(9) . 6_454 ?
C14 C13 C18 116.8(10) . . ?
C14 C13 C12 123.3(11) . . ?
C18 C13 C12 119.9(11) . . ?
C13 C14 C15 123.2(11) . . ?
C16 C15 C14 116.8(10) . . ?
C16 C15 C2 121.1(10) . . ?
C14 C15 C2 122.0(10) . . ?
C15 C16 C17 124.1(11) . . ?
C15 C16 O2 119.0(10) . . ?
C17 C16 O2 116.9(11) . . ?
C16 C17 C18 115.2(11) . . ?
C16 C17 C31 122.5(11) . . ?
C18 C17 C31 122.3(10) . . ?
O11 C18 C13 120.2(11) . . ?
O11 C18 C17 116.0(11) . . ?
C13 C18 C17 123.7(11) . . ?
C18 O11 C19 116.9(9) . . ?
O12 C19 O11 114.3(11) . . ?
C6 O12 C19 116.9(9) 6_454 . ?
N21 C21 C7 116.1(9) . . ?
C22 N21 C24 111.1(9) . . ?
C22 N21 C21 113.3(9) . . ?
C24 N21 C21 113.4(9) . . ?
C22 N21 Co 101.1(7) . 15 ?
C24 N21 Co 104.5(7) . 15 ?
C21 N21 Co 112.6(7) . 15 ?
N21 C22 C23 111.9(11) . . ?
O22 C23 O21 123.5(13) . . ?
O22 C23 C22 120.9(15) . . ?
O21 C23 C22 115.6(13) . . ?
C23 O21 Co 115.2(8) . 15 ?
N21 C24 C25 108.7(11) . . ?
O23 C25 O24 124.2(13) . . ?
O23 C25 C24 120.8(12) . . ?
O24 C25 C24 115.0(15) . . ?
C25 O23 Co 114.4(8) . 15 ?
N31 C31 C17 115.6(9) . . ?
C34 N31 C31 114.0(9) . . ?
C34 N31 C32 110.7(9) . . ?
C31 N31 C32 113.5(8) . . ?
C34 N31 Co 104.8(6) . . ?
C31 N31 Co 111.9(7) . . ?
C32 N31 Co 100.7(7) . . ?
N31 C32 C33 110.1(11) . . ?
O32 C33 O31 125.0(14) . . ?
O32 C33 C32 117.6(15) . . ?
O31 C33 C32 116.9(12) . . ?
C33 O31 Co 115.8(9) . . ?
N31 C34 C35 110.5(10) . . ?
O33 C35 O34 123.7(12) . . ?
O33 C35 C34 119.6(13) . . ?
O34 C35 C34 116.6(12) . . ?
O33 C35 Sr 64.1(7) . . ?
O34 C35 Sr 59.7(6) . . ?
C34 C35 Sr 173.2(9) . . ?
C35 O33 Sr 92.9(8) . . ?
C35 O34 Co 117.2(8) . . ?
C35 O34 Sr 96.3(7) . . ?
Co O34 Sr 142.1(4) . . ?
Co2 O46 Sr 23.1(10) . . ?
Co2 O47 Sr 32.6(6) . . ?
O57 O53 O57 55(5) 6_454 . ?
O58 O54 O60 127(4) 6_454 . ?
O55 O57 O57 112(6) . 6_454 ?
O55 O57 O53 142(6) . . ?
O57 O57 O53 62(2) 6_454 . ?

loop_
_geom_bond_atom_site_label_1
_geom_bond_atom_site_label_2
_geom_bond_distance
_geom_bond_site_symmetry_2
_geom_bond_publ_flag
Co O21 2.065(9) 12_666 ?
Co O34 2.072(8) . ?
Co O23 2.076(9) 12_666 ?
Co O31 2.082(9) . ?
Co N21 2.214(10) 12_666 ?
Co N31 2.217(9) . ?
Co2 O46 1.20(2) . ?
Co2 Sr 1.554(16) . ?
Co2 O47 2.12(3) . ?
Sr O42 2.564(12) . ?
Sr O43 2.576(16) . ?
Sr O46 2.58(2) . ?
Sr O44 2.583(15) . ?
Sr O41 2.603(10) . ?
Sr O45 2.659(12) . ?
Sr O34 2.702(7) . ?
Sr O33 2.800(9) . ?
Sr O47 2.84(3) . ?
Sr C35 3.110(13) . ?
C1 C2 1.530(15) . ?
C2 C15 1.494(15) . ?
C2 C3 1.548(15) . ?
C3 C8 1.382(15) . ?
C3 C4 1.399(15) . ?
C4 C5 1.395(15) . ?
C5 C6 1.388(16) . ?
C5 C12 1.515(15) 6_454 ?
C6 O12 1.390(13) 6_454 ?
C6 C7 1.409(16) . ?
C7 C8 1.397(15) . ?
C7 C21 1.511(16) . ?
C8 O1 1.397(13) . ?
O1 C9 1.433(13) . ?
C9 O2 1.403(13) . ?
O2 C16 1.407(13) . ?
C11 C12 1.504(17) . ?
C12 C13 1.512(15) . ?
C12 C5 1.515(15) 6_454 ?
C13 C14 1.364(15) . ?
C13 C18 1.404(15) . ?
C14 C15 1.407(15) . ?
C15 C16 1.386(15) . ?
C16 C17 1.392(15) . ?
C17 C18 1.407(16) . ?
C17 C31 1.503(15) . ?
C18 O11 1.402(13) . ?
O11 C19 1.415(14) . ?
C19 O12 1.394(13) . ?
O12 C6 1.390(13) 6_454 ?
C21 N21 1.490(14) . ?
N21 C22 1.465(14) . ?
N21 C24 1.484(14) . ?
N21 Co 2.214(10) 15 ?
C22 C23 1.476(18) . ?
C23 O22 1.260(16) . ?
C23 O21 1.298(16) . ?
O21 Co 2.065(9) 15 ?
C24 C25 1.522(18) . ?
C25 O23 1.222(16) . ?
C25 O24 1.268(16) . ?
O23 Co 2.076(9) 15 ?
C31 N31 1.488(13) . ?
N31 C34 1.472(13) . ?
N31 C32 1.499(14) . ?
C32 C33 1.508(18) . ?
C33 O32 1.238(15) . ?
C33 O31 1.255(15) . ?
C34 C35 1.525(16) . ?
C35 O33 1.220(14) . ?
C35 O34 1.272(15) . ?
O53 O57 1.81(8) 6_454 ?
O53 O57 1.81(8) . ?
O54 O58 1.45(4) 6_454 ?
O54 O60 1.80(7) . ?
O55 O57 1.63(9) . ?
O57 O57 1.67(15) 6_454 ?
O58 O54 1.45(4) 6_454 ?
O59 O63 1.66(9) . ?
